data_8101420
loop_
_publ_author_name
'Elliot, David J.'
'Martin, Lisandra L.'

_publ_section_title
;
Crystal structure of bis(1,4-dimethyl-1,4,7-triazacyclononyl)-\m-
chloro-\m-hydroxodicopper(II) perchlorate, C~16~H~39~ClCu~2~N~6~O
(ClO~4~)~2~
;
_journal_issue 1
_journal_name_full 'Zeitschrift f\"ur Kristallographie - New Crystal Structures'
_journal_page_first 38
_journal_page_last 40
_journal_volume 214
_journal_year 1999
_chemical_formula_moiety 'C16 H39 Cl Cu2 N6 O, 2(Cl O4)'
_chemical_formula_structural 'C16 H39 Cl Cu2 N6 O  (Cl O4)2'
_chemical_formula_sum 'C16 H39 Cl3 Cu2 N6 O9'
_chemical_formula_weight 692.97
_space_group_IT_number 14
_symmetry_cell_setting monoclinic
_symmetry_space_group_name_Hall '-P 2yn'
_symmetry_space_group_name_H-M 'P 1 21/n 1'
_cell_angle_alpha 90.00000
_cell_angle_beta 101.92(1)
_cell_angle_gamma 90.00000
_cell_formula_units_Z 4
_cell_length_a 10.403(1)
_cell_length_b 13.550(2)
_cell_length_c 20.343(2)
_cell_measurement_temperature 293
_cell_volume 2805.7(6)
_diffrn_ambient_temperature 293
_exptl_crystal_density_diffrn 1.64
_refine_ls_R_factor_obs .068
_refine_ls_wR_factor_obs .084
_cod_original_sg_symbol_Hall -p_2yn
_cod_original_sg_symbol_H-M 'P 21/n'
_cod_database_code 8101420

loop_
_symmetry_equiv_pos_as_xyz
+x,+y,+z
1/2-x,1/2+y,1/2-z
-x,-y,-z
1/2+x,1/2-y,1/2+z

loop_
_atom_site_aniso_label
_atom_site_aniso_U_11
_atom_site_aniso_U_22
_atom_site_aniso_U_33
_atom_site_aniso_U_12
_atom_site_aniso_U_13
_atom_site_aniso_U_23
Cu1a .0432(5) .0437(5) .0299(4) .0132(4) .0077(4) .0023(4)
Cu1b .0372(4) .0378(4) .0318(4) .0103(4) .0079(3) .0018(4)
Cl1 .0662(12) .0407(9) .0409(9) .0174(9) .0133(9) .0045(8)
O1 .063(3) .043(3) .035(2) .018(2) .019(2) .0007(19)
N1a .059(4) .070(4) .029(3) .033(3) .006(3) .001(3)
C2a .052(6) .151(9) .075(6) .031(6) .020(5) .019(6)
C3a .072(7) .171(11) .238(14) .031(7) .086(8) .109(10)
N4a .054(4) .064(4) .050(4) .003(3) .023(3) .011(3)
C4a .135(8) .069(6) .055(5) -.025(6) .031(5) .008(4)
C5a .154(9) .073(6) .037(4) -.017(6) -.003(5) .007(4)
C6a .109(8) .142(9) .040(5) -.036(7) -.013(5) .029(5)
N7a .059(4) .059(4) .048(4) .010(3) -.003(3) -.008(3)
C7a .085(7) .091(6) .067(6) -.030(5) -.002(5) -.010(4)
C8a .135(10) .085(7) .191(12) .057(7) -.066(9) -.086(7)
C9a .127(9) .065(5) .061(5) .037(6) .014(6) -.006(4)
N1b .051(4) .050(4) .034(3) .017(3) .007(3) .008(3)
C2b .066(5) .073(5) .036(4) .027(4) .008(4) .003(4)
C3b .059(5) .056(5) .052(4) .023(4) .000(4) -.014(4)
N4b .046(3) .046(3) .036(3) .010(3) .005(3) -.000(3)
C4b .068(5) .033(4) .067(5) .004(4) .015(4) .006(3)
C5b .054(5) .057(4) .040(4) .024(4) .014(4) .002(3)
C6b .031(4) .075(5) .047(4) .019(4) .015(3) .007(4)
N7b .038(3) .055(4) .044(3) .007(3) .011(3) .006(3)
C7b .051(5) .070(5) .072(5) -.009(4) .010(4) -.007(4)
C8b .052(5) .070(5) .064(5) .003(4) .022(4) .022(4)
C9b .078(6) .055(5) .045(4) .021(4) .014(4) .015(4)
Cl2 .0442(16) .0724(18) .0441(16) -.0028(14) .0113(10) .0048(12)
O21 .118(7) .131(7) .104(5) -.074(6) .039(5) -.003(5)
O22 .093(5) .136(6) .105(6) .046(5) .053(5) .008(5)
O23 .069(4) .102(5) .051(4) -.022(4) .020(4) .003(4)
O24 .096(5) .122(6) .068(4) .035(5) -.010(4) .011(4)
Cl3 .0512(12) .0692(12) .0391(10) .0075(10) .0059(9) -.0065(9)
O31 .089(4) .085(4) .061(3) .009(3) .009(3) -.035(3)
O32 .091(4) .133(5) .071(4) .031(4) -.026(4) -.041(4)
O33 .149(6) .120(5) .074(4) .087(5) .035(4) .023(4)
O34 .142(7) .183(8) .167(7) -.054(6) .083(6) .013(6)

loop_
_atom_site_label
_atom_site_fract_x
_atom_site_fract_y
_atom_site_fract_z
_atom_site_U_iso_or_equiv
_atom_site_thermal_displace_type
_atom_site_occupancy
_atom_site_calc_flag
_atom_site_calc_attached_atom
Cu1a .85973(7) .18250(5) .41184(3) .0389(4) Uani 1 ? ?
Cu1b .74903(7) .24714(5) .53148(3) .0355(4) Uani 1 ? ?
Cl1 .81786(17) .08691(11) .50507(8) .0489(9) Uani 1 ? ?
O1 .7374(4) .2707(3) .43735(18) .046(2) Uani 1 ? ?
N1a 1.0049(6) .0950(4) .4002(2) .053(3) Uani 1 ? ?
C2a 1.1021(8) .1535(8) .3752(4) .092(6) Uani 1 ? ?
C3a 1.0498(10) .2324(9) .3314(7) .152(10) Uani 1 ? ?
N4a .9192(6) .2695(4) .3376(3) .055(4) Uani 1 ? ?
C4a .9235(9) .3742(6) .3531(4) .085(6) Uani 1 ? ?
C5a .8184(11) .2515(6) .2765(4) .091(6) Uani 1 ? ?
C6a .7564(9) .1590(8) .2653(4) .101(6) Uani 1 ? ?
N7a .7475(6) .1009(4) .3233(3) .057(4) Uani 1 ? ?
C7a .6129(9) .0824(6) .3266(4) .084(6) Uani 1 ? ?
C8a .8201(12) .0090(7) .3280(6) .151(9) Uani 1 ? ?
C9a .9524(10) .0107(6) .3576(4) .085(6) Uani 1 ? ?
N1b .7794(5) .2185(4) .6296(2) .045(3) Uani 1 ? ?
C2b .7915(7) .3107(5) .6709(3) .059(4) Uani 1 ? ?
C3b .8118(7) .3966(5) .6280(3) .057(4) Uani 1 ? ?
N4b .7244(5) .3919(4) .5602(2) .043(3) Uani 1 ? ?
C4b .7640(7) .4669(4) .5163(3) .056(4) Uani 1 ? ?
C5b .5842(7) .4041(5) .5648(3) .050(4) Uani 1 ? ?
C6b .4956(6) .3301(5) .5231(3) .050(4) Uani 1 ? ?
N7b .5391(5) .2275(4) .5374(3) .045(3) Uani 1 ? ?
C7b .4685(7) .1592(5) .4880(4) .065(5) Uani 1 ? ?
C8b .5382(7) .1966(5) .6072(3) .060(4) Uani 1 ? ?
C9b .6700(8) .1538(5) .6401(3) .059(4) Uani 1 ? ?
Cl2 1.1230(2) .2678(3) .57145(12) .0533(16) Uani 1 ? ?
O21 1.2162(5) .3463(4) .5915(2) .116(6) Uani 1 ? ?
O22 1.1874(6) .1859(3) .5466(3) .107(5) Uani 1 ? ?
O23 1.0710(5) .2365(4) .62833(18) .073(4) Uani 1 ? ?
O24 1.0175(4) .3025(5) .5192(2) .099(5) Uani 1 ? ?
O21' 1.255(4) .249(7) .608(2) .074(15) Uiso 1 ? ?
O22' 1.027(4) .244(5) .6031(18) .043(14) Uiso 1 ? ?
O23' 1.129(10) .3932(16) .584(3) .088(18) Uiso 1 ? ?
O24' 1.108(5) .266(3) .5044(12) .13(2) Uiso 1 ? ?
Cl3 .44606(18) .40259(14) .30670(8) .0536(10) Uani 1 ? ?
O31 .4830(5) .3475(4) .2544(2) .079(3) Uani 1 ? ?
O32 .5574(6) .4195(4) .3579(3) .104(4) Uani 1 ? ?
O33 .3954(7) .4935(5) .2809(3) .113(5) Uani 1 ? ?
O34 .3516(8) .3573(6) .3348(4) .157(6) Uani 1 ? ?
H1a 1.04880 .06708 .44165 .05400 Uiso 1 ? ?
H2a1 1.16101 .18093 .41272 .27800 Uiso 1 ? ?
H2a2 1.14904 .11066 .35155 .18600 Uiso 1 ? ?
H3a1 1.10988 .28601 .33973 .11400 Uiso 1 ? ?
H3a2 1.04320 .21014 .28634 .48200 Uiso 1 ? ?
H5a1 .75095 .29883 .27649 .30200 Uiso 1 ? ?
H5a2 .85886 .26349 .23946 .14600 Uiso 1 ? ?
H6a1 .66924 .17001 .24087 .24400 Uiso 1 ? ?
H6a2 .80314 .12118 .23862 .33100 Uiso 1 ? ?
H8a1 .77874 -.03579 .35290 .24900 Uiso 1 ? ?
H8a2 .81302 -.01514 .28350 .16500 Uiso 1 ? ?
H9a1 .96966 -.04679 .38472 .10800 Uiso 1 ? ?
H9a2 .99957 .00750 .32243 .16800 Uiso 1 ? ?
H1b .86101 .18569 .64435 .06700 Uiso 1 ? ?
H2b1 .71346 .32026 .68746 .02600 Uiso 1 ? ?
H2b2 .86429 .30506 .70755 .08700 Uiso 1 ? ?
H3b1 .79388 .45573 .64953 .02900 Uiso 1 ? ?
H3b2 .90060 .39687 .62302 .03000 Uiso 1 ? ?
H5b1 .57745 .39658 .61042 .03200 Uiso 1 ? ?
H5b2 .55624 .46848 .54979 .07300 Uiso 1 ? ?
H6b1 .40982 .33703 .53191 .04800 Uiso 1 ? ?
H6b2 .49322 .34344 .47703 .02400 Uiso 1 ? ?
H8b1 .52010 .25228 .63222 .05400 Uiso 1 ? ?
H8b2 .47192 .14815 .60655 .07300 Uiso 1 ? ?
H9b1 .67381 .14697 .68688 .07200 Uiso 1 ? ?
H9b2 .67944 .09075 .62111 .02300 Uiso 1 ? ?
H7a1 .56440 .14240 .33050 .09000 Uiso 1 ? ?
H7a2 .60450 .04300 .36470 .09000 Uiso 1 ? ?
H7a3 .56490 .04900 .28790 .09000 Uiso 1 ? ?
H7b1 .37520 .16230 .48560 .09000 Uiso 1 ? ?
H7b2 .49460 .09300 .49730 .09000 Uiso 1 ? ?
H7b3 .48120 .17410 .44370 .09000 Uiso 1 ? ?
H4a1 .95680 .41250 .32130 .09000 Uiso 1 ? ?
H4a2 .97420 .38880 .39640 .09000 Uiso 1 ? ?
H4a3 .83580 .40010 .35270 .09000 Uiso 1 ? ?
H4b1 .75480 .53170 .53150 .09000 Uiso 1 ? ?
H4b2 .71420 .46210 .47120 .09000 Uiso 1 ? ?
H4b3 .85480 .45880 .51330 .09000 Uiso 1 ? ?

loop_
_geom_bond_atom_site_label_1
_geom_bond_atom_site_label_2
_geom_bond_distance
_geom_bond_site_symmetry_1
_geom_bond_site_symmetry_2
_geom_bond_publ_flag
Cu1a Cu1b 3.029(1) . . yes
Cu1a Cl1 2.410(2) . . yes
Cu1a O1 1.895(4) . . yes
Cu1a N1a 1.972(6) . . yes
Cu1a C2a 2.801(9) . . ?
Cu1a N4a 2.107(6) . . yes
Cu1a C5a 2.855(7) . . ?
Cu1a N7a 2.228(5) . . yes
Cu1a C9a 2.829(9) . . ?
Cu1b Cl1 2.382(2) . . yes
Cu1b O1 1.920(4) . . yes
Cu1b N1b 1.994(5) . . yes
Cu1b C3b 2.802(7) . . ?
Cu1b N4b 2.077(5) . . yes
Cu1b C6b 2.839(6) . . ?
Cu1b N7b 2.228(5) . . yes
Cu1b C9b 2.811(7) . . ?
N1a C2a 1.458(11) . . ?
N1a C9a 1.469(9) . . ?
N1a H1a .950(5) . . ?
C2a C3a 1.426(15) . . ?
C2a H2a1 .951(8) . . ?
C2a H2a2 .950(10) . . ?
C3a N4a 1.479(12) . . ?
C3a H3a1 .950(11) . . ?
C3a H3a2 .953(14) . . ?
N4a C4a 1.452(10) . . ?
N4a C5a 1.470(9) . . ?
C4a H4a1 .949(9) . . ?
C4a H4a2 .949(7) . . ?
C4a H4a3 .976(9) . . ?
C5a C6a 1.407(13) . . ?
C5a H5a1 .950(10) . . ?
C5a H5a2 .950(9) . . ?
C6a N7a 1.436(10) . . ?
C6a H6a1 .951(9) . . ?
C6a H6a2 .951(10) . . ?
N7a C7a 1.438(11) . . ?
N7a C8a 1.449(12) . . ?
C7a H7a1 .969(8) . . ?
C7a H7a2 .960(8) . . ?
C7a H7a3 .955(7) . . ?
C8a C9a 1.384(15) . . ?
C8a H8a1 .949(12) . . ?
C8a H8a2 .950(11) . . ?
C9a H9a1 .950(8) . . ?
C9a H9a2 .949(10) . . ?
N1b C2b 1.496(8) . . ?
N1b C9b 1.486(9) . . ?
N1b H1b .950(5) . . ?
C2b C3b 1.496(10) . . ?
C2b H2b1 .950(7) . . ?
C2b H2b2 .950(6) . . ?
C3b N4b 1.488(8) . . ?
C3b H3b1 .950(7) . . ?
C3b H3b2 .950(7) . . ?
N4b C4b 1.468(8) . . ?
N4b C5b 1.490(9) . . ?
C4b H4b1 .942(6) . . ?
C4b H4b2 .959(6) . . ?
C4b H4b3 .965(7) . . ?
C5b C6b 1.501(9) . . ?
C5b H5b1 .950(6) . . ?
C5b H5b2 .950(7) . . ?
C6b N7b 1.472(9) . . ?
C6b H6b1 .950(7) . . ?
C6b H6b2 .950(6) . . ?
N7b C7b 1.449(8) . . ?
N7b C8b 1.483(9) . . ?
C7b H7b1 .963(7) . . ?
C7b H7b2 .945(7) . . ?
C7b H7b3 .959(8) . . ?
C8b C9b 1.512(10) . . ?
C8b H8b1 .950(7) . . ?
C8b H8b2 .950(7) . . ?
C9b H9b1 .950(6) . . ?
C9b H9b2 .950(7) . . ?
Cl3 O31 1.416(5) . . ?
Cl3 O32 1.407(5) . . ?
Cl3 O33 1.399(6) . . ?
Cl3 O34 1.380(9) . . ?
Cl2 O21 1.440(6) . . ?
Cl2 O22 1.440(6) . . ?
Cl2 O23 1.439(5) . . ?
Cl2 O24 1.441(5) . . ?
Cl2 O21' 1.45(4) . . ?
Cl2 O22' 1.33(4) . . ?
Cl2 O23' 1.72(2) . . ?
Cl2 O24' 1.34(2) . . ?
O21 O21' 1.40(9) . . ?
O21 O23' 1.09(8) . . ?
O22 O21' 1.56(6) . . ?
O22 O24' 1.51(4) . . ?
O23 O22' .62(4) . . ?
O24 O24' 1.16(5) . . ?
